data_4128454
loop_
_publ_author_name
'Landry, Matthew L.'
'McKenna, Grace M.'
'Burns, Noah Z.'

_publ_section_title
;
 Enantioselective Synthesis of Azamerone.
;
_journal_issue 7
_journal_name_full 'Journal of the American Chemical Society'
_journal_page_first 2867
_journal_page_last 2871
_journal_paper_doi 10.1021/jacs.8b12566
_journal_volume 141
_journal_year 2019
_chemical_formula_moiety 'C21 H29 Cl3 O4'
_chemical_formula_sum 'C21 H29 Cl3 O4'
_chemical_formula_weight 451.79
_space_group_crystal_system triclinic
_space_group_IT_number 2
_space_group_name_Hall '-P 1'
_space_group_name_H-M_alt 'P -1'
_atom_sites_solution_hydrogens mixed
_atom_sites_solution_primary dual
_atom_sites_solution_secondary difmap
_audit_creation_method SHELXL-2018/3
_cell_angle_alpha 78.5640(10)
_cell_angle_beta 78.6160(10)
_cell_angle_gamma 85.2340(10)
_cell_formula_units_Z 2
_cell_length_a 7.2805(2)
_cell_length_b 11.3131(3)
_cell_length_c 13.8979(4)
_cell_measurement_reflns_used 9864
_cell_measurement_temperature 120(2)
_cell_measurement_theta_max 72.40
_cell_measurement_theta_min 3.30
_cell_volume 1098.75(5)
_computing_cell_refinement 'Bruker SAINT (Bruker, 2015)'
_computing_data_collection 'Bruker APEX-3 (Bruker, 2015)'
_computing_data_reduction 'Bruker SAINT (Bruker, 2015)'
_computing_molecular_graphics 'Bruker XP (Bruker, 2015)'
_computing_publication_material 'CIFTAB (Sheldrick, 2008)'
_computing_structure_refinement 'SHELXL-2018/3 (Sheldrick, 2015)'
_computing_structure_solution 'SHELXT-2014/5 (Sheldrick, 2015)'
_diffrn_ambient_temperature 120(2)
_diffrn_detector_area_resol_mean 8.33
_diffrn_measured_fraction_theta_full 0.968
_diffrn_measured_fraction_theta_max 0.960
_diffrn_measurement_device_type 'Bruker APEX-II'
_diffrn_measurement_method 'combination of \w and \f-scans '
_diffrn_radiation_type CuK\a
_diffrn_radiation_wavelength 1.54184
_diffrn_reflns_av_R_equivalents 0.0334
_diffrn_reflns_av_unetI/netI 0.0189
_diffrn_reflns_Laue_measured_fraction_full 0.968
_diffrn_reflns_Laue_measured_fraction_max 0.960
_diffrn_reflns_limit_h_max 8
_diffrn_reflns_limit_h_min -8
_diffrn_reflns_limit_k_max 13
_diffrn_reflns_limit_k_min -13
_diffrn_reflns_limit_l_max 16
_diffrn_reflns_limit_l_min -17
_diffrn_reflns_number 33410
_diffrn_reflns_point_group_measured_fraction_full 0.968
_diffrn_reflns_point_group_measured_fraction_max 0.960
_diffrn_reflns_theta_full 67.679
_diffrn_reflns_theta_max 72.417
_diffrn_reflns_theta_min 3.301
_diffrn_source 'Incoatec micro-focus'
_exptl_absorpt_coefficient_mu 3.976
_exptl_absorpt_correction_T_max 0.8928
_exptl_absorpt_correction_T_min 0.7084
_exptl_absorpt_correction_type numerical
_exptl_absorpt_process_details 'SADABS (Krause et al., 2015)'
_exptl_crystal_colour colorless
_exptl_crystal_density_diffrn 1.366
_exptl_crystal_description tablet
_exptl_crystal_F_000 476
_exptl_crystal_size_max 0.144
_exptl_crystal_size_mid 0.116
_exptl_crystal_size_min 0.052
_refine_diff_density_max 0.347
_refine_diff_density_min -0.279
_refine_diff_density_rms 0.046
_refine_ls_extinction_method none
_refine_ls_goodness_of_fit_ref 1.083
_refine_ls_hydrogen_treatment mixed
_refine_ls_matrix_type full
_refine_ls_number_parameters 262
_refine_ls_number_reflns 4157
_refine_ls_number_restraints 0
_refine_ls_restrained_S_all 1.083
_refine_ls_R_factor_all 0.0294
_refine_ls_R_factor_gt 0.0277
_refine_ls_shift/su_max 0.001
_refine_ls_shift/su_mean 0.000
_refine_ls_structure_factor_coef Fsqd
_refine_ls_weighting_details 'w=1/[\s^2^(Fo^2^)+(0.0372P)^2^+0.4901P] where P=(Fo^2^+2Fc^2^)/3'
_refine_ls_weighting_scheme calc
_refine_ls_wR_factor_gt 0.0746
_refine_ls_wR_factor_ref 0.0756
_reflns_Friedel_coverage 0.000
_reflns_number_gt 3877
_reflns_number_total 4157
_reflns_threshold_expression 'I > 2\s(I)'
_cod_data_source_file ja8b12566_si_004.cif
_cod_data_source_block su1809
_cod_database_code 4128454
_shelx_shelxl_version_number 2018/3
_shelx_space_group_comment
;
The symmetry employed for this shelxl refinement is uniquely defined
by the following loop, which should always be used as a source of
symmetry information in preference to the above space-group names.
They are only intended as comments.
;
_diffrn_source_monochromator 'MONTEL Multi-layer'

loop_
_space_group_symop_operation_xyz
'x, y, z'
'-x, -y, -z'

loop_
_atom_site_label
_atom_site_type_symbol
_atom_site_fract_x
_atom_site_fract_y
_atom_site_fract_z
_atom_site_U_iso_or_equiv
_atom_site_adp_type
_atom_site_occupancy
_atom_site_site_symmetry_order
_atom_site_calc_flag
_atom_site_refinement_flags_posn
_atom_site_refinement_flags_adp
Cl1 Cl -0.03793(5) 0.49760(3) 0.87621(3) 0.02707(10) Uani 1 1 d . .
Cl2 Cl 0.20148(5) 0.82277(3) 0.39975(3) 0.02368(10) Uani 1 1 d . .
Cl3 Cl 0.26046(5) 0.87122(3) 1.03266(3) 0.02801(10) Uani 1 1 d . .
O1 O 0.33876(13) 0.45188(8) 0.74347(7) 0.0166(2) Uani 1 1 d . .
C2 C 0.21931(19) 0.34822(12) 0.78012(11) 0.0177(3) Uani 1 1 d . .
C3 C 0.0137(2) 0.39431(13) 0.78902(11) 0.0188(3) Uani 1 1 d . .
H3 H -0.068766 0.324108 0.814256 0.023 Uiso 1 1 calc R U
C4 C -0.02704(18) 0.45877(12) 0.68892(10) 0.0169(3) Uani 1 1 d . .
H4A H -0.036325 0.398881 0.647130 0.020 Uiso 1 1 calc R U
H4B H -0.148566 0.505152 0.698547 0.020 Uiso 1 1 calc R U
C5 C 0.12656(18) 0.54311(12) 0.63682(10) 0.0145(3) Uani 1 1 d . .
C6 C 0.09317(18) 0.63309(12) 0.55125(10) 0.0151(3) Uani 1 1 d . .
O6 O -0.05973(13) 0.65073(9) 0.52537(7) 0.0199(2) Uani 1 1 d . .
C7 C 0.26454(19) 0.69902(12) 0.49061(10) 0.0162(3) Uani 1 1 d . .
H7 H 0.348844 0.640862 0.454764 0.019 Uiso 1 1 calc R U
C8 C 0.36909(18) 0.73942(12) 0.56209(10) 0.0155(3) Uani 1 1 d . .
H8 H 0.475288 0.789846 0.523391 0.019 Uiso 1 1 calc R U
O9 O 0.23769(13) 0.80982(8) 0.61946(7) 0.0167(2) Uani 1 1 d . .
C10 C 0.30622(19) 0.85377(12) 0.69665(10) 0.0167(3) Uani 1 1 d . .
C11 C 0.1339(2) 0.91431(13) 0.75202(12) 0.0224(3) Uani 1 1 d . .
H11A H 0.027787 0.860137 0.767319 0.027 Uiso 1 1 calc R U
H11B H 0.098398 0.989702 0.708553 0.027 Uiso 1 1 calc R U
C12 C 0.1702(2) 0.94379(13) 0.84936(12) 0.0251(3) Uani 1 1 d . .
H12A H 0.268329 1.003814 0.833926 0.030 Uiso 1 1 calc R U
H12B H 0.054058 0.979529 0.884936 0.030 Uiso 1 1 calc R U
C13 C 0.2330(2) 0.83033(13) 0.91599(11) 0.0201(3) Uani 1 1 d . .
H13 H 0.129084 0.772979 0.932168 0.024 Uiso 1 1 calc R U
C14 C 0.41174(19) 0.76431(12) 0.86868(10) 0.0165(3) Uani 1 1 d . .
C15 C 0.36780(18) 0.74155(11) 0.76860(10) 0.0143(3) Uani 1 1 d . .
H15 H 0.255958 0.690423 0.788982 0.017 Uiso 1 1 calc R U
C16 C 0.51918(18) 0.66605(12) 0.71146(10) 0.0153(3) Uani 1 1 d . .
H16A H 0.556543 0.593882 0.757870 0.018 Uiso 1 1 calc R U
H16B H 0.631261 0.714194 0.682960 0.018 Uiso 1 1 calc R U
C17 C 0.44558(18) 0.62660(12) 0.62719(10) 0.0145(3) Uani 1 1 d . .
O17 O 0.58814(14) 0.56560(9) 0.56689(7) 0.0179(2) Uani 1 1 d . .
H17O H 0.686(3) 0.5952(19) 0.5614(16) 0.038(6) Uiso 1 1 d . .
C18 C 0.29140(18) 0.53704(11) 0.66897(10) 0.0138(3) Uani 1 1 d . .
C19 C 0.2720(2) 0.28895(14) 0.87902(12) 0.0260(3) Uani 1 1 d . .
H19A H 0.405253 0.263468 0.868485 0.039 Uiso 1 1 calc R U
H19B H 0.196463 0.218351 0.908010 0.039 Uiso 1 1 calc R U
H19C H 0.248312 0.346627 0.924681 0.039 Uiso 1 1 calc R U
C20 C 0.2643(2) 0.26429(13) 0.70438(12) 0.0230(3) Uani 1 1 d . .
H20A H 0.391651 0.228593 0.704157 0.035 Uiso 1 1 calc R U
H20B H 0.255495 0.310336 0.637710 0.035 Uiso 1 1 calc R U
H20C H 0.174534 0.200008 0.722602 0.035 Uiso 1 1 calc R U
C21 C 0.4549(2) 0.94573(13) 0.64606(11) 0.0226(3) Uani 1 1 d . .
H21A H 0.412636 0.998574 0.588915 0.034 Uiso 1 1 calc R U
H21B H 0.573157 0.903113 0.622899 0.034 Uiso 1 1 calc R U
H21C H 0.474080 0.994360 0.693976 0.034 Uiso 1 1 calc R U
C22 C 0.5895(2) 0.83376(14) 0.85703(11) 0.0225(3) Uani 1 1 d . .
H22A H 0.693307 0.797397 0.814355 0.034 Uiso 1 1 calc R U
H22B H 0.621520 0.830028 0.922860 0.034 Uiso 1 1 calc R U
H22C H 0.567194 0.918215 0.826438 0.034 Uiso 1 1 calc R U
C23 C 0.4352(2) 0.64097(13) 0.93649(11) 0.0211(3) Uani 1 1 d . .
H23A H 0.556749 0.602409 0.912661 0.032 Uiso 1 1 calc R U
H23B H 0.334403 0.589530 0.934894 0.032 Uiso 1 1 calc R U
H23C H 0.429447 0.652402 1.005122 0.032 Uiso 1 1 calc R U

loop_
_atom_site_aniso_label
_atom_site_aniso_U_11
_atom_site_aniso_U_22
_atom_site_aniso_U_33
_atom_site_aniso_U_23
_atom_site_aniso_U_13
_atom_site_aniso_U_12
Cl1 0.02491(19) 0.0356(2) 0.02008(19) -0.01018(15) 0.00286(14) -0.00256(15)
Cl2 0.02580(18) 0.02246(17) 0.02147(19) 0.00560(13) -0.00825(14) -0.00773(13)
Cl3 0.0344(2) 0.02995(19) 0.02035(19) -0.01131(15) -0.00231(15) 0.00397(15)
O1 0.0156(5) 0.0148(4) 0.0195(5) -0.0003(4) -0.0051(4) -0.0026(4)
C2 0.0189(7) 0.0146(6) 0.0189(7) 0.0009(5) -0.0041(5) -0.0046(5)
C3 0.0186(7) 0.0195(7) 0.0175(7) -0.0020(5) -0.0014(5) -0.0060(5)
C4 0.0133(6) 0.0187(6) 0.0185(7) -0.0013(5) -0.0027(5) -0.0044(5)
C5 0.0134(6) 0.0145(6) 0.0151(7) -0.0034(5) -0.0002(5) -0.0025(5)
C6 0.0147(6) 0.0162(6) 0.0152(7) -0.0056(5) -0.0014(5) -0.0025(5)
O6 0.0150(5) 0.0246(5) 0.0196(5) 0.0003(4) -0.0050(4) -0.0039(4)
C7 0.0167(6) 0.0167(6) 0.0143(7) 0.0007(5) -0.0033(5) -0.0038(5)
C8 0.0149(6) 0.0155(6) 0.0158(7) -0.0024(5) -0.0012(5) -0.0046(5)
O9 0.0174(5) 0.0153(4) 0.0182(5) -0.0040(4) -0.0052(4) 0.0005(4)
C10 0.0194(7) 0.0137(6) 0.0176(7) -0.0030(5) -0.0041(5) -0.0027(5)
C11 0.0249(7) 0.0171(7) 0.0246(8) -0.0047(6) -0.0054(6) 0.0055(6)
C12 0.0296(8) 0.0200(7) 0.0254(8) -0.0082(6) -0.0036(6) 0.0074(6)
C13 0.0215(7) 0.0208(7) 0.0185(7) -0.0078(6) -0.0011(6) 0.0006(5)
C14 0.0166(6) 0.0163(6) 0.0167(7) -0.0045(5) -0.0016(5) -0.0011(5)
C15 0.0136(6) 0.0125(6) 0.0166(7) -0.0032(5) -0.0015(5) -0.0018(5)
C16 0.0129(6) 0.0162(6) 0.0177(7) -0.0053(5) -0.0026(5) -0.0010(5)
C17 0.0116(6) 0.0154(6) 0.0169(7) -0.0051(5) -0.0009(5) -0.0016(5)
O17 0.0111(5) 0.0226(5) 0.0216(5) -0.0105(4) 0.0002(4) -0.0025(4)
C18 0.0144(6) 0.0126(6) 0.0140(6) -0.0039(5) -0.0005(5) -0.0004(5)
C19 0.0297(8) 0.0243(7) 0.0239(8) 0.0030(6) -0.0106(6) -0.0046(6)
C20 0.0272(8) 0.0157(7) 0.0261(8) -0.0029(6) -0.0059(6) -0.0008(6)
C21 0.0311(8) 0.0171(7) 0.0200(7) -0.0010(6) -0.0051(6) -0.0084(6)
C22 0.0216(7) 0.0268(7) 0.0213(8) -0.0074(6) -0.0037(6) -0.0067(6)
C23 0.0244(7) 0.0199(7) 0.0187(7) -0.0026(6) -0.0046(6) 0.0003(6)

loop_
_atom_type_symbol
_atom_type_description
_atom_type_scat_dispersion_real
_atom_type_scat_dispersion_imag
_atom_type_scat_source
C C 0.0181 0.0091 'International Tables Vol C Tables 4.2.6.8 and 6.1.1.4'
H H 0.0000 0.0000 'International Tables Vol C Tables 4.2.6.8 and 6.1.1.4'
O O 0.0492 0.0322 'International Tables Vol C Tables 4.2.6.8 and 6.1.1.4'
Cl Cl 0.3639 0.7018 'International Tables Vol C Tables 4.2.6.8 and 6.1.1.4'

loop_
_geom_angle_atom_site_label_1
_geom_angle_atom_site_label_2
_geom_angle_atom_site_label_3
_geom_angle
C18 O1 C2 117.56(10)
O1 C2 C19 105.15(11)
O1 C2 C20 108.03(11)
C19 C2 C20 111.44(12)
O1 C2 C3 108.52(11)
C19 C2 C3 113.50(12)
C20 C2 C3 109.91(12)
C4 C3 C2 110.91(11)
C4 C3 Cl1 108.96(10)
C2 C3 Cl1 109.93(10)
C4 C3 H3 109.0
C2 C3 H3 109.0
Cl1 C3 H3 109.0
C5 C4 C3 110.14(11)
C5 C4 H4A 109.6
C3 C4 H4A 109.6
C5 C4 H4B 109.6
C3 C4 H4B 109.6
H4A C4 H4B 108.1
C18 C5 C6 120.20(12)
C18 C5 C4 121.45(12)
C6 C5 C4 118.35(11)
O6 C6 C5 122.80(12)
O6 C6 C7 121.55(12)
C5 C6 C7 115.53(11)
C8 C7 C6 108.57(11)
C8 C7 Cl2 111.88(9)
C6 C7 Cl2 111.55(9)
C8 C7 H7 108.2
C6 C7 H7 108.2
Cl2 C7 H7 108.2
O9 C8 C7 106.25(11)
O9 C8 C17 112.35(11)
C7 C8 C17 108.79(11)
O9 C8 H8 109.8
C7 C8 H8 109.8
C17 C8 H8 109.8
C8 O9 C10 115.65(10)
O9 C10 C11 104.35(11)
O9 C10 C21 108.41(11)
C11 C10 C21 110.89(11)
O9 C10 C15 106.89(10)
C11 C10 C15 108.36(11)
C21 C10 C15 117.12(12)
C10 C11 C12 111.59(12)
C10 C11 H11A 109.3
C12 C11 H11A 109.3
C10 C11 H11B 109.3
C12 C11 H11B 109.3
H11A C11 H11B 108.0
C13 C12 C11 110.54(12)
C13 C12 H12A 109.5
C11 C12 H12A 109.5
C13 C12 H12B 109.5
C11 C12 H12B 109.5
H12A C12 H12B 108.1
C12 C13 C14 114.87(12)
C12 C13 Cl3 107.86(10)
C14 C13 Cl3 111.33(10)
C12 C13 H13 107.5
C14 C13 H13 107.5
Cl3 C13 H13 107.5
C22 C14 C23 108.26(12)
C22 C14 C13 112.90(11)
C23 C14 C13 108.32(11)
C22 C14 C15 114.51(11)
C23 C14 C15 108.02(11)
C13 C14 C15 104.59(11)
C16 C15 C10 110.12(11)
C16 C15 C14 114.62(11)
C10 C15 C14 116.33(11)
C16 C15 H15 104.8
C10 C15 H15 104.8
C14 C15 H15 104.8
C15 C16 C17 110.33(11)
C15 C16 H16A 109.6
C17 C16 H16A 109.6
C15 C16 H16B 109.6
C17 C16 H16B 109.6
H16A C16 H16B 108.1
O17 C17 C18 105.57(10)
O17 C17 C16 111.76(10)
C18 C17 C16 111.12(11)
O17 C17 C8 109.71(11)
C18 C17 C8 109.90(10)
C16 C17 C8 108.74(10)
C17 O17 H17O 109.7(15)
O1 C18 C5 124.11(12)
O1 C18 C17 111.23(11)
C5 C18 C17 124.64(12)
C2 C19 H19A 109.5
C2 C19 H19B 109.5
H19A C19 H19B 109.5
C2 C19 H19C 109.5
H19A C19 H19C 109.5
H19B C19 H19C 109.5
C2 C20 H20A 109.5
C2 C20 H20B 109.5
H20A C20 H20B 109.5
C2 C20 H20C 109.5
H20A C20 H20C 109.5
H20B C20 H20C 109.5
C10 C21 H21A 109.5
C10 C21 H21B 109.5
H21A C21 H21B 109.5
C10 C21 H21C 109.5
H21A C21 H21C 109.5
H21B C21 H21C 109.5
C14 C22 H22A 109.5
C14 C22 H22B 109.5
H22A C22 H22B 109.5
C14 C22 H22C 109.5
H22A C22 H22C 109.5
H22B C22 H22C 109.5
C14 C23 H23A 109.5
C14 C23 H23B 109.5
H23A C23 H23B 109.5
C14 C23 H23C 109.5
H23A C23 H23C 109.5
H23B C23 H23C 109.5

loop_
_geom_bond_atom_site_label_1
_geom_bond_atom_site_label_2
_geom_bond_distance
Cl1 C3 1.8121(15)
Cl2 C7 1.7850(14)
Cl3 C13 1.8233(15)
O1 C18 1.3451(16)
O1 C2 1.4658(15)
C2 C19 1.512(2)
C2 C20 1.525(2)
C2 C3 1.5332(19)
C3 C4 1.510(2)
C3 H3 1.0000
C4 C5 1.5063(17)
C4 H4A 0.9900
C4 H4B 0.9900
C5 C18 1.3530(19)
C5 C6 1.4500(19)
C6 O6 1.2252(17)
C6 C7 1.5211(18)
C7 C8 1.5204(18)
C7 H7 1.0000
C8 O9 1.4175(16)
C8 C17 1.5429(18)
C8 H8 1.0000
O9 C10 1.4531(16)
C10 C11 1.5231(19)
C10 C21 1.5314(19)
C10 C15 1.5465(18)
C11 C12 1.531(2)
C11 H11A 0.9900
C11 H11B 0.9900
C12 C13 1.521(2)
C12 H12A 0.9900
C12 H12B 0.9900
C13 C14 1.5426(19)
C13 H13 1.0000
C14 C22 1.5343(19)
C14 C23 1.5385(19)
C14 C15 1.5604(18)
C15 C16 1.5303(18)
C15 H15 1.0000
C16 C17 1.5338(18)
C16 H16A 0.9900
C16 H16B 0.9900
C17 O17 1.4222(16)
C17 C18 1.5239(17)
O17 H17O 0.80(2)
C19 H19A 0.9800
C19 H19B 0.9800
C19 H19C 0.9800
C20 H20A 0.9800
C20 H20B 0.9800
C20 H20C 0.9800
C21 H21A 0.9800
C21 H21B 0.9800
C21 H21C 0.9800
C22 H22A 0.9800
C22 H22B 0.9800
C22 H22C 0.9800
C23 H23A 0.9800
C23 H23B 0.9800
C23 H23C 0.9800

loop_
_geom_hbond_atom_site_label_D
_geom_hbond_atom_site_label_H
_geom_hbond_atom_site_label_A
_geom_hbond_distance_DH
_geom_hbond_distance_HA
_geom_hbond_distance_DA
_geom_hbond_angle_DHA
_geom_hbond_site_symmetry_A
_geom_hbond_publ_flag
O17 H17O O6 0.80(2) 1.94(2) 2.7274(14) 168(2) 1_655 yes
C3 H3 Cl3 1.00 2.97 3.9040(14) 155.5 2_567 yes
C4 H4A O6 0.99 2.52 3.3754(17) 144.3 2_566 yes
C7 H7 O17 1.00 2.41 3.2906(17) 146.7 2_666 yes
C12 H12B Cl3 0.99 2.91 3.8909(15) 169.0 2_577 yes

loop_
_geom_torsion_atom_site_label_1
_geom_torsion_atom_site_label_2
_geom_torsion_atom_site_label_3
_geom_torsion_atom_site_label_4
_geom_torsion
C18 O1 C2 C19 -164.53(11)
C18 O1 C2 C20 76.36(14)
C18 O1 C2 C3 -42.76(15)
O1 C2 C3 C4 60.20(14)
C19 C2 C3 C4 176.71(11)
C20 C2 C3 C4 -57.74(15)
O1 C2 C3 Cl1 -60.36(13)
C19 C2 C3 Cl1 56.14(14)
C20 C2 C3 Cl1 -178.30(9)
C2 C3 C4 C5 -45.08(15)
Cl1 C3 C4 C5 76.06(12)
C3 C4 C5 C18 13.29(18)
C3 C4 C5 C6 -165.93(12)
C18 C5 C6 O6 -172.25(13)
C4 C5 C6 O6 7.0(2)
C18 C5 C6 C7 11.84(18)
C4 C5 C6 C7 -168.93(11)
O6 C6 C7 C8 136.88(13)
C5 C6 C7 C8 -47.16(15)
O6 C6 C7 Cl2 13.14(17)
C5 C6 C7 Cl2 -170.89(9)
C6 C7 C8 O9 -55.90(13)
Cl2 C7 C8 O9 67.63(12)
C6 C7 C8 C17 65.27(14)
Cl2 C7 C8 C17 -171.20(9)
C7 C8 O9 C10 177.32(10)
C17 C8 O9 C10 58.46(14)
C8 O9 C10 C11 -174.55(10)
C8 O9 C10 C21 67.22(14)
C8 O9 C10 C15 -59.88(13)
O9 C10 C11 C12 168.46(11)
C21 C10 C11 C12 -75.01(15)
C15 C10 C11 C12 54.83(15)
C10 C11 C12 C13 -56.64(16)
C11 C12 C13 C14 58.31(17)
C11 C12 C13 Cl3 -176.89(10)
C12 C13 C14 C22 70.55(16)
Cl3 C13 C14 C22 -52.41(14)
C12 C13 C14 C23 -169.58(12)
Cl3 C13 C14 C23 67.47(13)
C12 C13 C14 C15 -54.57(15)
Cl3 C13 C14 C15 -177.52(9)
O9 C10 C15 C16 58.51(13)
C11 C10 C15 C16 170.45(11)
C21 C10 C15 C16 -63.25(15)
O9 C10 C15 C14 -168.94(10)
C11 C10 C15 C14 -57.00(15)
C21 C10 C15 C14 69.30(16)
C22 C14 C15 C16 61.21(15)
C23 C14 C15 C16 -59.48(14)
C13 C14 C15 C16 -174.70(11)
C22 C14 C15 C10 -69.25(15)
C23 C14 C15 C10 170.05(11)
C13 C14 C15 C10 54.83(14)
C10 C15 C16 C17 -58.50(14)
C14 C15 C16 C17 168.07(11)
C15 C16 C17 O17 174.66(10)
C15 C16 C17 C18 -67.68(13)
C15 C16 C17 C8 53.40(13)
O9 C8 C17 O17 -174.95(10)
C7 C8 C17 O17 67.70(13)
O9 C8 C17 C18 69.40(13)
C7 C8 C17 C18 -47.96(14)
O9 C8 C17 C16 -52.44(14)
C7 C8 C17 C16 -169.80(11)
C2 O1 C18 C5 10.93(18)
C2 O1 C18 C17 -170.13(11)
C6 C5 C18 O1 -175.58(12)
C4 C5 C18 O1 5.2(2)
C6 C5 C18 C17 5.6(2)
C4 C5 C18 C17 -173.57(12)
O17 C17 C18 O1 76.13(13)
C16 C17 C18 O1 -45.22(14)
C8 C17 C18 O1 -165.63(10)
O17 C17 C18 C5 -104.95(14)
C16 C17 C18 C5 133.70(13)
C8 C17 C18 C5 13.30(18)
